data_2234889
loop_
_publ_author_name
'Wei, Peng-Fei'
'Hao, Ling-Yun'
'Yang, Xiao-Li'
'Ye, Yuan-Feng'
'Feng, Zhi-Qiang'

_publ_section_title
;
 2,6-Dichloro-<i>N</i>-(4-methylphenyl)benzamide
;
_journal_coeditor_code ZS2197
_journal_issue 5
_journal_name_full 'Acta Crystallographica Section E'
_journal_page_first o1417
_journal_paper_doi 10.1107/S1600536812015188
_journal_volume 68
_journal_year 2012
_chemical_formula_iupac 'C14 H11 Cl2 N O'
_chemical_formula_moiety 'C14 H11 Cl2 N O'
_chemical_formula_sum 'C14 H11 Cl2 N O'
_chemical_formula_weight 280.14
_chemical_name_common 2,6-dichloro-<i>N</i>-(4-methylphenyl)benzamide
_chemical_name_systematic
;
2,6-Dichloro-<i>N</i>-(4-methylphenyl)benzamide
;
_space_group_IT_number 14
_symmetry_cell_setting monoclinic
_symmetry_space_group_name_Hall '-P 2ybc'
_symmetry_space_group_name_H-M 'P 1 21/c 1'
_atom_sites_solution_hydrogens geom
_atom_sites_solution_primary direct
_atom_sites_solution_secondary difmap
_audit_creation_method SHELXL-97
_cell_angle_alpha 90.00
_cell_angle_beta 100.65(3)
_cell_angle_gamma 90.00
_cell_formula_units_Z 4
_cell_length_a 11.260(2)
_cell_length_b 12.786(3)
_cell_length_c 9.6700(19)
_cell_measurement_reflns_used 25
_cell_measurement_temperature 293(2)
_cell_measurement_theta_max 13
_cell_measurement_theta_min 9
_cell_volume 1368.2(5)
_computing_cell_refinement 'CAD-4 Software (Enraf--Nonius, 1989)'
_computing_data_collection 'CAD-4 Software (Enraf--Nonius, 1989)'
_computing_data_reduction 'XCAD4 (Harms & Wocadlo, 1995)'
_computing_molecular_graphics 'PLATON (Spek, 2009)'
_computing_publication_material 'SHELXL97 (Sheldrick, 2008)'
_computing_structure_refinement 'SHELXL97 (Sheldrick, 2008)'
_computing_structure_solution 'SHELXS97 (Sheldrick, 2008)'
_diffrn_ambient_temperature 293(2)
_diffrn_measured_fraction_theta_full 0.999
_diffrn_measured_fraction_theta_max 0.999
_diffrn_measurement_device_type 'Enraf--Nonius CAD-4'
_diffrn_measurement_method \w/2\q
_diffrn_radiation_monochromator graphite
_diffrn_radiation_source 'fine-focus sealed tube'
_diffrn_radiation_type MoK\a
_diffrn_radiation_wavelength 0.71073
_diffrn_reflns_av_R_equivalents 0.0327
_diffrn_reflns_av_sigmaI/netI 0.0586
_diffrn_reflns_limit_h_max 0
_diffrn_reflns_limit_h_min -13
_diffrn_reflns_limit_k_max 15
_diffrn_reflns_limit_k_min 0
_diffrn_reflns_limit_l_max 11
_diffrn_reflns_limit_l_min -11
_diffrn_reflns_number 2650
_diffrn_reflns_theta_full 25.39
_diffrn_reflns_theta_max 25.39
_diffrn_reflns_theta_min 1.84
_diffrn_standards_decay_% 1
_diffrn_standards_interval_count 200
_diffrn_standards_interval_time 2
_diffrn_standards_number 3
_exptl_absorpt_coefficient_mu 0.461
_exptl_absorpt_correction_T_max 0.9554
_exptl_absorpt_correction_T_min 0.8742
_exptl_absorpt_correction_type psi-scan
_exptl_absorpt_process_details '(North <i>et al.</i>, 1968)'
_exptl_crystal_colour yellow
_exptl_crystal_density_diffrn 1.360
_exptl_crystal_density_method 'not measured'
_exptl_crystal_description block
_exptl_crystal_F_000 576
_exptl_crystal_size_max 0.30
_exptl_crystal_size_mid 0.10
_exptl_crystal_size_min 0.10
_refine_diff_density_max 0.218
_refine_diff_density_min -0.258
_refine_ls_extinction_method none
_refine_ls_goodness_of_fit_ref 1.009
_refine_ls_hydrogen_treatment constr
_refine_ls_matrix_type full
_refine_ls_number_parameters 163
_refine_ls_number_reflns 2518
_refine_ls_number_restraints 0
_refine_ls_restrained_S_all 1.009
_refine_ls_R_factor_all 0.1021
_refine_ls_R_factor_gt 0.0533
_refine_ls_shift/su_max 0.000
_refine_ls_shift/su_mean 0.000
_refine_ls_structure_factor_coef Fsqd
_refine_ls_weighting_details 'calc w=1/[\s^2^(Fo^2^)+(0.0700P)^2^] where P=(Fo^2^+2Fc^2^)/3'
_refine_ls_weighting_scheme calc
_refine_ls_wR_factor_gt 0.1241
_refine_ls_wR_factor_ref 0.1500
_reflns_number_gt 1514
_reflns_number_total 2518
_reflns_threshold_expression I>2s\(I)
_cod_data_source_file zs2197.cif
_cod_data_source_block I
_cod_original_sg_symbol_H-M 'P 21/c'
_cod_database_code 2234889
_cod_database_fobs_code 2234889

loop_
_symmetry_equiv_pos_as_xyz
'x, y, z'
'-x, y+1/2, -z+1/2'
'-x, -y, -z'
'x, -y-1/2, z-1/2'

loop_
_atom_site_type_symbol
_atom_site_label
_atom_site_fract_x
_atom_site_fract_y
_atom_site_fract_z
_atom_site_U_iso_or_equiv
_atom_site_adp_type
_atom_site_calc_flag
_atom_site_refinement_flags
_atom_site_occupancy
_atom_site_symmetry_multiplicity
N N 0.2641(2) 0.8121(2) 0.1158(3) 0.0404(7) Uani d . 1 1
H H0A 0.2757 0.7889 0.2007 0.048 Uiso calc R 1 1
O O 0.2803(3) 0.76570(19) -0.1064(2) 0.0660(8) Uani d . 1 1
Cl Cl1 0.14387(9) 0.55959(8) 0.07524(10) 0.0635(3) Uani d . 1 1
C C1 0.0707(4) 1.2269(3) 0.0646(6) 0.0969(17) Uani d . 1 1
H H1A 0.0283 1.2398 0.1404 0.145 Uiso calc R 1 1
H H1B 0.0162 1.2352 -0.0236 0.145 Uiso calc R 1 1
H H1C 0.1361 1.2758 0.0699 0.145 Uiso calc R 1 1
Cl Cl2 0.56778(10) 0.75531(9) 0.07081(15) 0.0876(4) Uani d . 1 1
C C2 0.1203(3) 1.1167(3) 0.0760(5) 0.0601(11) Uani d . 1 1
C C3 0.1026(4) 1.0507(3) 0.1828(4) 0.0629(11) Uani d . 1 1
H H3A 0.0596 1.0745 0.2500 0.076 Uiso calc R 1 1
C C4 0.1474(3) 0.9499(3) 0.1924(4) 0.0533(9) Uani d . 1 1
H H4A 0.1334 0.9065 0.2649 0.064 Uiso calc R 1 1
C C5 0.2128(3) 0.9131(2) 0.0952(3) 0.0395(8) Uani d . 1 1
C C6 0.2314(3) 0.9779(3) -0.0124(4) 0.0562(10) Uani d . 1 1
H H6A 0.2750 0.9544 -0.0791 0.067 Uiso calc R 1 1
C C7 0.1848(4) 1.0781(3) -0.0206(4) 0.0661(11) Uani d . 1 1
H H7A 0.1975 1.1210 -0.0941 0.079 Uiso calc R 1 1
C C8 0.2970(3) 0.7476(3) 0.0202(3) 0.0423(8) Uani d . 1 1
C C9 0.3616(3) 0.6510(3) 0.0813(3) 0.0418(8) Uani d . 1 1
C C10 0.3010(3) 0.5611(3) 0.1098(3) 0.0445(8) Uani d . 1 1
C C11 0.3614(4) 0.4729(3) 0.1667(4) 0.0592(10) Uani d . 1 1
H H11A 0.3192 0.4132 0.1837 0.071 Uiso calc R 1 1
C C12 0.4849(4) 0.4751(4) 0.1976(5) 0.0730(13) Uani d . 1 1
H H12A 0.5265 0.4165 0.2380 0.088 Uiso calc R 1 1
C C13 0.5485(4) 0.5612(4) 0.1707(4) 0.0710(12) Uani d . 1 1
H H13A 0.6324 0.5614 0.1921 0.085 Uiso calc R 1 1
C C14 0.4868(3) 0.6472(3) 0.1116(4) 0.0550(10) Uani d . 1 1

loop_
_atom_site_aniso_label
_atom_site_aniso_U_11
_atom_site_aniso_U_22
_atom_site_aniso_U_33
_atom_site_aniso_U_12
_atom_site_aniso_U_13
_atom_site_aniso_U_23
N 0.0548(17) 0.0427(16) 0.0246(13) 0.0042(13) 0.0096(12) 0.0009(12)
O 0.112(2) 0.0577(16) 0.0291(13) 0.0081(15) 0.0157(13) -0.0012(12)
Cl1 0.0531(6) 0.0723(7) 0.0669(7) -0.0039(5) 0.0156(5) 0.0100(5)
C1 0.092(4) 0.054(3) 0.139(5) 0.020(3) 0.007(3) 0.002(3)
Cl2 0.0715(8) 0.0718(8) 0.1247(11) -0.0208(6) 0.0314(7) -0.0195(7)
C2 0.049(2) 0.044(2) 0.082(3) 0.0040(18) 0.000(2) -0.003(2)
C3 0.062(3) 0.060(3) 0.072(3) 0.008(2) 0.027(2) -0.010(2)
C4 0.060(2) 0.054(2) 0.050(2) 0.0024(19) 0.0204(18) -0.0009(18)
C5 0.0430(18) 0.0413(19) 0.0337(17) -0.0001(15) 0.0059(14) 0.0015(15)
C6 0.074(3) 0.052(2) 0.047(2) 0.009(2) 0.0222(19) 0.0045(18)
C7 0.083(3) 0.051(2) 0.063(3) 0.003(2) 0.010(2) 0.013(2)
C8 0.051(2) 0.0449(19) 0.0318(18) -0.0029(16) 0.0087(15) 0.0000(16)
C9 0.050(2) 0.045(2) 0.0323(17) 0.0039(16) 0.0115(15) -0.0071(15)
C10 0.050(2) 0.051(2) 0.0338(17) 0.0035(18) 0.0131(15) -0.0029(17)
C11 0.072(3) 0.051(2) 0.057(2) 0.008(2) 0.018(2) 0.0078(18)
C12 0.073(3) 0.067(3) 0.077(3) 0.027(3) 0.011(2) 0.009(2)
C13 0.048(2) 0.086(3) 0.076(3) 0.016(2) 0.002(2) -0.004(3)
C14 0.054(2) 0.053(2) 0.060(2) -0.0002(19) 0.0143(18) -0.0102(19)

loop_
_atom_type_symbol
_atom_type_description
_atom_type_scat_dispersion_real
_atom_type_scat_dispersion_imag
_atom_type_scat_source
C C 0.0033 0.0016 'International Tables Vol C Tables 4.2.6.8 and 6.1.1.4'
H H 0.0000 0.0000 'International Tables Vol C Tables 4.2.6.8 and 6.1.1.4'
N N 0.0061 0.0033 'International Tables Vol C Tables 4.2.6.8 and 6.1.1.4'
O O 0.0106 0.0060 'International Tables Vol C Tables 4.2.6.8 and 6.1.1.4'
Cl Cl 0.1484 0.1585 'International Tables Vol C Tables 4.2.6.8 and 6.1.1.4'

loop_
_geom_angle_atom_site_label_1
_geom_angle_atom_site_label_2
_geom_angle_atom_site_label_3
_geom_angle
C8 N C5 128.5(3)
C8 N H0A 115.8
C5 N H0A 115.8
C2 C1 H1A 109.5
C2 C1 H1B 109.5
H1A C1 H1B 109.5
C2 C1 H1C 109.5
H1A C1 H1C 109.5
H1B C1 H1C 109.5
C7 C2 C3 117.2(4)
C7 C2 C1 121.3(4)
C3 C2 C1 121.5(4)
C2 C3 C4 121.4(4)
C2 C3 H3A 119.3
C4 C3 H3A 119.3
C5 C4 C3 120.5(3)
C5 C4 H4A 119.8
C3 C4 H4A 119.8
C6 C5 C4 119.0(3)
C6 C5 N 122.8(3)
C4 C5 N 118.1(3)
C5 C6 C7 119.5(3)
C5 C6 H6A 120.2
C7 C6 H6A 120.2
C2 C7 C6 122.4(4)
C2 C7 H7A 118.8
C6 C7 H7A 118.8
O C8 N 124.2(3)
O C8 C9 121.6(3)
N C8 C9 114.2(3)
C14 C9 C10 116.5(3)
C14 C9 C8 120.8(3)
C10 C9 C8 122.7(3)
C11 C10 C9 122.1(3)
C11 C10 Cl1 118.5(3)
C9 C10 Cl1 119.4(3)
C12 C11 C10 118.5(4)
C12 C11 H11A 120.7
C10 C11 H11A 120.7
C13 C12 C11 121.5(4)
C13 C12 H12A 119.2
C11 C12 H12A 119.2
C12 C13 C14 119.0(4)
C12 C13 H13A 120.5
C14 C13 H13A 120.5
C13 C14 C9 122.3(4)
C13 C14 Cl2 119.1(3)
C9 C14 Cl2 118.6(3)

loop_
_geom_bond_atom_site_label_1
_geom_bond_atom_site_label_2
_geom_bond_distance
N C8 1.341(4)
N C5 1.414(4)
N H0A 0.8600
O C8 1.225(4)
Cl1 C10 1.739(4)
C1 C2 1.513(5)
C1 H1A 0.9600
C1 H1B 0.9600
C1 H1C 0.9600
Cl2 C14 1.740(4)
C2 C7 1.376(5)
C2 C3 1.377(5)
C3 C4 1.381(5)
C3 H3A 0.9300
C4 C5 1.379(4)
C4 H4A 0.9300
C5 C6 1.376(4)
C6 C7 1.381(5)
C6 H6A 0.9300
C7 H7A 0.9300
C8 C9 1.498(5)
C9 C14 1.387(5)
C9 C10 1.390(5)
C10 C11 1.379(5)
C11 C12 1.367(6)
C11 H11A 0.9300
C12 C13 1.365(6)
C12 H12A 0.9300
C13 C14 1.368(5)
C13 H13A 0.9300

loop_
_geom_hbond_atom_site_label_D
_geom_hbond_atom_site_label_H
_geom_hbond_atom_site_label_A
_geom_hbond_site_symmetry_A
_geom_hbond_distance_DH
_geom_hbond_distance_HA
_geom_hbond_distance_DA
_geom_hbond_angle_DHA
N H0A O 4_576 0.86 1.98 2.839(4) 173

loop_
_geom_torsion_atom_site_label_1
_geom_torsion_atom_site_label_2
_geom_torsion_atom_site_label_3
_geom_torsion_atom_site_label_4
_geom_torsion
C7 C2 C3 C4 -0.2(6)
C1 C2 C3 C4 179.6(4)
C2 C3 C4 C5 0.8(6)
C3 C4 C5 C6 -0.8(5)
C3 C4 C5 N 175.4(3)
C8 N C5 C6 -26.7(5)
C8 N C5 C4 157.2(3)
C4 C5 C6 C7 0.2(5)
N C5 C6 C7 -175.8(3)
C3 C2 C7 C6 -0.4(6)
C1 C2 C7 C6 179.8(4)
C5 C6 C7 C2 0.4(6)
C5 N C8 O -4.5(5)
C5 N C8 C9 173.4(3)
O C8 C9 C14 83.1(4)
N C8 C9 C14 -94.8(4)
O C8 C9 C10 -96.5(4)
N C8 C9 C10 85.6(4)
C14 C9 C10 C11 0.7(5)
C8 C9 C10 C11 -179.7(3)
C14 C9 C10 Cl1 179.8(2)
C8 C9 C10 Cl1 -0.5(4)
C9 C10 C11 C12 1.0(5)
Cl1 C10 C11 C12 -178.2(3)
C10 C11 C12 C13 -1.4(6)
C11 C12 C13 C14 0.2(7)
C12 C13 C14 C9 1.6(6)
C12 C13 C14 Cl2 -177.5(3)
C10 C9 C14 C13 -2.0(5)
C8 C9 C14 C13 178.4(3)
C10 C9 C14 Cl2 177.1(2)
C8 C9 C14 Cl2 -2.5(4)

loop_
_cod_related_entry_id
_cod_related_entry_database
_cod_related_entry_code
1 ChemSpider 4325457
